data_1556242
loop_
_publ_author_name
'Soheili, Arash'
'Tambar, Uttam K.'

_publ_section_title
;
 Synthesis of (+-)-amathaspiramide F and discovery of an unusual
 stereocontrolling element for the [2,3]-Stevens rearrangement.
;
_journal_issue 19
_journal_name_full 'Organic letters'
_journal_page_first 5138
_journal_page_last 5141
_journal_paper_doi 10.1021/ol4025937
_journal_volume 15
_journal_year 2013
_chemical_formula_moiety 'C17 H21 Br2 N O3'
_chemical_formula_sum 'C17 H21 Br2 N O3'
_chemical_formula_weight 447.17
_space_group_IT_number 14
_space_group_name_Hall '-P 2ybc'
_space_group_name_H-M_alt 'P 1 21/c 1'
_symmetry_cell_setting monoclinic
_symmetry_space_group_name_H-M 'P 1 21/c 1'
_atom_sites_solution_hydrogens geom
_atom_sites_solution_primary direct
_atom_sites_solution_secondary difmap
_audit_creation_method SHELXL-97
_cell_angle_alpha 90.00
_cell_angle_beta 108.098(5)
_cell_angle_gamma 90.00
_cell_formula_units_Z 4
_cell_length_a 9.626(4)
_cell_length_b 14.700(5)
_cell_length_c 13.253(5)
_cell_measurement_reflns_used 5419
_cell_measurement_temperature 153(2)
_cell_measurement_theta_max 27.5
_cell_measurement_theta_min 2.0
_cell_volume 1782.5(12)
_computing_cell_refinement 'CrystalClear (Rigaku Inc., 2008)'
_computing_data_collection 'CrystalClear (Rigaku Inc., 2008)'
_computing_data_reduction 'CrystalClear (Rigaku Inc., 2008)'
_computing_molecular_graphics 'XP SHELXTL/PC, Siemens Analytical'
_computing_publication_material 'XP SHELXTL/PC, Siemens Analytical'
_computing_structure_refinement 'XL SHELXTL/PC, Siemens Analytical'
_computing_structure_solution
;

SIR97 - Altomare A., Burla M.C., Camalli M., Cascarano G.L., Giacovazzo C., 
Guagliardi A., Moliterni A.G.G., Polidori G.,Spagna R.
;
_diffrn_ambient_temperature 153(2)
_diffrn_measured_fraction_theta_full 0.998
_diffrn_measured_fraction_theta_max 0.998
_diffrn_measurement_device_type 'Rigaku SCX-Mini with Mercury 2 CCD'
_diffrn_measurement_method \w-scans
_diffrn_radiation_monochromator graphite
_diffrn_radiation_source 'fine-focus sealed tube'
_diffrn_radiation_type MoK\a
_diffrn_radiation_wavelength 0.71073
_diffrn_reflns_av_R_equivalents 0.0737
_diffrn_reflns_av_sigmaI/netI 0.0382
_diffrn_reflns_limit_h_max 12
_diffrn_reflns_limit_h_min -12
_diffrn_reflns_limit_k_max 19
_diffrn_reflns_limit_k_min -19
_diffrn_reflns_limit_l_max 17
_diffrn_reflns_limit_l_min -17
_diffrn_reflns_number 28635
_diffrn_reflns_theta_full 27.49
_diffrn_reflns_theta_max 27.49
_diffrn_reflns_theta_min 2.62
_exptl_absorpt_coefficient_mu 4.561
_exptl_absorpt_correction_T_max 1.00
_exptl_absorpt_correction_T_min 0.550
_exptl_absorpt_correction_type multi-scan
_exptl_absorpt_process_details
;
Abscor. T. Higashi (2001). The Rigaku Corporation, Tokyo, Japan.
;
_exptl_crystal_colour colorless
_exptl_crystal_density_diffrn 1.666
_exptl_crystal_density_method 'not measured'
_exptl_crystal_description plates
_exptl_crystal_F_000 896
_exptl_crystal_size_max 0.38
_exptl_crystal_size_mid 0.36
_exptl_crystal_size_min 0.15
_refine_diff_density_max 1.605
_refine_diff_density_min -1.214
_refine_diff_density_rms 0.096
_refine_ls_extinction_method none
_refine_ls_goodness_of_fit_ref 1.063
_refine_ls_hydrogen_treatment constr
_refine_ls_matrix_type full
_refine_ls_number_parameters 211
_refine_ls_number_reflns 4083
_refine_ls_number_restraints 0
_refine_ls_restrained_S_all 1.063
_refine_ls_R_factor_all 0.0436
_refine_ls_R_factor_gt 0.0370
_refine_ls_shift/su_max 0.005
_refine_ls_shift/su_mean 0.000
_refine_ls_structure_factor_coef Fsqd
_refine_ls_weighting_details 'calc w=1/[\s^2^(Fo^2^)+(0.0615P)^2^+0.3993P] where P=(Fo^2^+2Fc^2^)/3'
_refine_ls_weighting_scheme calc
_refine_ls_wR_factor_gt 0.1028
_refine_ls_wR_factor_ref 0.1073
_reflns_number_gt 3518
_reflns_number_total 4083
_reflns_threshold_expression >2sigma(I)
_cod_data_source_file ol4025937_si_002.cif
_cod_data_source_block as-5-91
_cod_depositor_comments
;
The following automatic conversions were performed:

data item '_symmetry_cell_setting' value 'Monoclinic' was changed to
'monoclinic' in accordance with the
/home/saulius/struct/COD-crude-data/automatic-downloads/DataCite-retrospective/ACS/depositions/lib/dictionaries/cif_core.dic
dictionary named 'cif_core.dic' version 2.4.2 last updated on
2011-04-26.

Automatic conversion script
Id: cif_fix_values 6909 2019-04-08 15:41:33Z antanas 
;
_cod_original_sg_symbol_H-M P21/c
_cod_database_code 1556242

loop_
_symmetry_equiv_pos_as_xyz
'x, y, z'
'-x, y+1/2, -z+1/2'
'-x, -y, -z'
'x, -y-1/2, z-1/2'

loop_
_atom_site_label
_atom_site_type_symbol
_atom_site_fract_x
_atom_site_fract_y
_atom_site_fract_z
_atom_site_U_iso_or_equiv
_atom_site_adp_type
_atom_site_occupancy
_atom_site_symmetry_multiplicity
_atom_site_calc_flag
_atom_site_refinement_flags
C1 C 0.5796(3) 0.29142(17) 0.4099(2) 0.0205(5) Uani 1 1 d .
C2 C 0.6560(3) 0.2989(2) 0.3225(2) 0.0263(6) Uani 1 1 d .
H2A H 0.7379 0.2552 0.3361 0.032 Uiso 1 1 calc R
H2B H 0.5858 0.2864 0.2515 0.032 Uiso 1 1 calc R
C3 C 0.7125(4) 0.3970(2) 0.3289(3) 0.0419(8) Uani 1 1 d .
H3A H 0.8096 0.3992 0.3179 0.050 Uiso 1 1 calc R
H3B H 0.6438 0.4358 0.2749 0.050 Uiso 1 1 calc R
C4 C 0.7224(3) 0.4279(2) 0.4405(2) 0.0323(7) Uani 1 1 d .
H4A H 0.8139 0.4064 0.4931 0.039 Uiso 1 1 calc R
H4B H 0.7167 0.4949 0.4447 0.039 Uiso 1 1 calc R
C5 C 0.5855(3) 0.3923(2) 0.5641(2) 0.0335(7) Uani 1 1 d .
H5A H 0.6722 0.3646 0.6142 0.050 Uiso 1 1 calc R
H5B H 0.4977 0.3610 0.5686 0.050 Uiso 1 1 calc R
H5C H 0.5806 0.4567 0.5818 0.050 Uiso 1 1 calc R
C6 C 0.4154(3) 0.26313(17) 0.3712(2) 0.0214(5) Uani 1 1 d .
H6 H 0.3895 0.2483 0.4368 0.026 Uiso 1 1 calc R
C7 C 0.3129(3) 0.34055(18) 0.3167(2) 0.0214(5) Uani 1 1 d .
C8 C 0.2019(3) 0.37314(19) 0.3536(2) 0.0239(5) Uani 1 1 d .
C9 C 0.1176(3) 0.44853(19) 0.3095(2) 0.0257(6) Uani 1 1 d .
H9 H 0.0453 0.4704 0.3385 0.031 Uiso 1 1 calc R
C10 C 0.1398(3) 0.49122(18) 0.2234(2) 0.0243(5) Uani 1 1 d .
C11 C 0.2425(3) 0.45703(18) 0.1777(2) 0.0235(5) Uani 1 1 d .
C12 C 0.3266(3) 0.38282(18) 0.2249(2) 0.0227(5) Uani 1 1 d .
H12 H 0.3962 0.3596 0.1940 0.027 Uiso 1 1 calc R
C13 C 0.3421(3) 0.4592(2) 0.0343(2) 0.0339(7) Uani 1 1 d .
H13A H 0.4432 0.4560 0.0812 0.051 Uiso 1 1 calc R
H13B H 0.3382 0.4952 -0.0287 0.051 Uiso 1 1 calc R
H13C H 0.3061 0.3976 0.0126 0.051 Uiso 1 1 calc R
C14 C 0.3916(3) 0.17615(19) 0.3065(2) 0.0306(6) Uani 1 1 d .
H14 H 0.4715 0.1350 0.3214 0.037 Uiso 1 1 calc R
C15 C 0.2756(4) 0.1528(3) 0.2344(3) 0.0493(9) Uani 1 1 d .
H15A H 0.1925 0.1916 0.2165 0.059 Uiso 1 1 calc R
H15B H 0.2719 0.0965 0.1984 0.059 Uiso 1 1 calc R
C16 C 0.6620(3) 0.22368(18) 0.4983(2) 0.0231(5) Uani 1 1 d .
C17 C 0.8954(3) 0.1771(2) 0.6071(3) 0.0388(8) Uani 1 1 d .
H17A H 0.8710 0.1903 0.6721 0.058 Uiso 1 1 calc R
H17B H 0.9990 0.1901 0.6188 0.058 Uiso 1 1 calc R
H17C H 0.8759 0.1128 0.5885 0.058 Uiso 1 1 calc R
Br1 Br 0.15133(4) 0.31382(2) 0.46570(3) 0.03748(12) Uani 1 1 d .
Br2 Br 0.02970(3) 0.59655(2) 0.16438(3) 0.03480(11) Uani 1 1 d .
N1 N 0.5942(2) 0.38433(15) 0.45646(18) 0.0235(5) Uani 1 1 d .
O1 O 0.2525(2) 0.50097(14) 0.08955(16) 0.0308(5) Uani 1 1 d .
O2 O 0.6057(2) 0.17322(14) 0.54560(17) 0.0330(5) Uani 1 1 d .
O3 O 0.8067(2) 0.23353(14) 0.52121(16) 0.0301(5) Uani 1 1 d .

loop_
_atom_site_aniso_label
_atom_site_aniso_U_11
_atom_site_aniso_U_22
_atom_site_aniso_U_33
_atom_site_aniso_U_23
_atom_site_aniso_U_13
_atom_site_aniso_U_12
C1 0.0185(12) 0.0186(12) 0.0219(12) 0.0015(10) 0.0028(10) -0.0007(9)
C2 0.0207(13) 0.0349(15) 0.0214(12) 0.0027(11) 0.0038(10) 0.0016(11)
C3 0.0388(18) 0.051(2) 0.0314(16) 0.0045(14) 0.0045(14) -0.0201(15)
C4 0.0278(15) 0.0268(15) 0.0345(15) 0.0040(12) -0.0016(12) -0.0096(12)
C5 0.0362(17) 0.0302(16) 0.0306(15) -0.0083(12) 0.0055(13) -0.0008(13)
C6 0.0203(12) 0.0183(12) 0.0238(12) 0.0011(10) 0.0041(10) -0.0023(10)
C7 0.0165(12) 0.0189(12) 0.0252(13) -0.0040(10) 0.0013(10) -0.0030(10)
C8 0.0222(13) 0.0253(13) 0.0232(12) -0.0060(11) 0.0057(10) -0.0081(11)
C9 0.0165(12) 0.0257(14) 0.0324(14) -0.0101(11) 0.0041(11) -0.0036(10)
C10 0.0156(12) 0.0222(13) 0.0300(13) -0.0083(11) -0.0002(10) -0.0001(10)
C11 0.0185(12) 0.0234(13) 0.0255(13) -0.0017(10) 0.0023(10) 0.0006(10)
C12 0.0190(12) 0.0242(13) 0.0235(12) -0.0018(10) 0.0043(10) 0.0004(10)
C13 0.0369(17) 0.0334(17) 0.0333(16) 0.0041(12) 0.0140(14) 0.0085(13)
C14 0.0334(16) 0.0207(14) 0.0337(15) -0.0024(11) 0.0047(13) -0.0020(11)
C15 0.055(2) 0.0387(19) 0.048(2) -0.0060(16) 0.0065(18) -0.0034(17)
C16 0.0234(13) 0.0193(13) 0.0229(12) 0.0007(10) 0.0020(10) -0.0004(10)
C17 0.0256(15) 0.0425(19) 0.0378(17) 0.0178(14) -0.0053(13) 0.0048(13)
Br1 0.0422(2) 0.0343(2) 0.0444(2) 0.00058(13) 0.02579(16) -0.00381(13)
Br2 0.02607(17) 0.03030(19) 0.04291(19) -0.00135(12) 0.00327(13) 0.01082(11)
N1 0.0229(11) 0.0184(11) 0.0242(11) -0.0018(9) 0.0001(9) -0.0040(9)
O1 0.0317(11) 0.0305(11) 0.0294(10) 0.0073(9) 0.0085(9) 0.0126(9)
O2 0.0305(11) 0.0318(11) 0.0322(11) 0.0109(9) 0.0033(9) -0.0036(9)
O3 0.0216(10) 0.0303(11) 0.0333(11) 0.0115(9) 0.0011(8) 0.0023(8)

loop_
_atom_type_symbol
_atom_type_description
_atom_type_scat_dispersion_real
_atom_type_scat_dispersion_imag
_atom_type_scat_source
C C 0.0033 0.0016 'International Tables Vol C Tables 4.2.6.8 and 6.1.1.4'
H H 0.0000 0.0000 'International Tables Vol C Tables 4.2.6.8 and 6.1.1.4'
Br Br -0.2901 2.4595 'International Tables Vol C Tables 4.2.6.8 and 6.1.1.4'
N N 0.0061 0.0033 'International Tables Vol C Tables 4.2.6.8 and 6.1.1.4'
O O 0.0106 0.0060 'International Tables Vol C Tables 4.2.6.8 and 6.1.1.4'

loop_
_geom_angle_atom_site_label_1
_geom_angle_atom_site_label_2
_geom_angle_atom_site_label_3
_geom_angle
N1 C1 C16 108.4(2)
N1 C1 C2 103.8(2)
C16 C1 C2 111.0(2)
N1 C1 C6 109.7(2)
C16 C1 C6 107.7(2)
C2 C1 C6 116.1(2)
C3 C2 C1 105.5(2)
C3 C2 H2A 110.6
C1 C2 H2A 110.6
C3 C2 H2B 110.6
C1 C2 H2B 110.6
H2A C2 H2B 108.8
C4 C3 C2 104.3(2)
C4 C3 H3A 110.9
C2 C3 H3A 110.9
C4 C3 H3B 110.9
C2 C3 H3B 110.9
H3A C3 H3B 108.9
N1 C4 C3 102.1(2)
N1 C4 H4A 111.3
C3 C4 H4A 111.3
N1 C4 H4B 111.3
C3 C4 H4B 111.3
H4A C4 H4B 109.2
N1 C5 H5A 109.5
N1 C5 H5B 109.5
H5A C5 H5B 109.5
N1 C5 H5C 109.5
H5A C5 H5C 109.5
H5B C5 H5C 109.5
C14 C6 C7 113.5(2)
C14 C6 C1 111.7(2)
C7 C6 C1 113.3(2)
C14 C6 H6 105.8
C7 C6 H6 105.8
C1 C6 H6 105.8
C8 C7 C12 116.1(2)
C8 C7 C6 122.9(2)
C12 C7 C6 121.0(2)
C9 C8 C7 122.6(3)
C9 C8 Br1 115.7(2)
C7 C8 Br1 121.6(2)
C10 C9 C8 119.4(3)
C10 C9 H9 120.3
C8 C9 H9 120.3
C9 C10 C11 120.4(3)
C9 C10 Br2 120.1(2)
C11 C10 Br2 119.4(2)
O1 C11 C12 124.9(2)
O1 C11 C10 116.6(2)
C12 C11 C10 118.6(3)
C11 C12 C7 122.6(2)
C11 C12 H12 118.7
C7 C12 H12 118.7
O1 C13 H13A 109.5
O1 C13 H13B 109.5
H13A C13 H13B 109.5
O1 C13 H13C 109.5
H13A C13 H13C 109.5
H13B C13 H13C 109.5
C15 C14 C6 126.6(3)
C15 C14 H14 116.7
C6 C14 H14 116.7
C14 C15 H15A 120.0
C14 C15 H15B 120.0
H15A C15 H15B 120.0
O2 C16 O3 123.6(2)
O2 C16 C1 125.5(2)
O3 C16 C1 110.7(2)
O3 C17 H17A 109.5
O3 C17 H17B 109.5
H17A C17 H17B 109.5
O3 C17 H17C 109.5
H17A C17 H17C 109.5
H17B C17 H17C 109.5
C5 N1 C4 114.4(2)
C5 N1 C1 116.9(2)
C4 N1 C1 108.4(2)
C11 O1 C13 116.7(2)
C16 O3 C17 115.6(2)

loop_
_geom_bond_atom_site_label_1
_geom_bond_atom_site_label_2
_geom_bond_distance
C1 N1 1.487(3)
C1 C16 1.554(4)
C1 C2 1.557(4)
C1 C6 1.559(3)
C2 C3 1.534(4)
C2 H2A 0.9900
C2 H2B 0.9900
C3 C4 1.522(5)
C3 H3A 0.9900
C3 H3B 0.9900
C4 N1 1.463(4)
C4 H4A 0.9900
C4 H4B 0.9900
C5 N1 1.460(4)
C5 H5A 0.9800
C5 H5B 0.9800
C5 H5C 0.9800
C6 C14 1.516(4)
C6 C7 1.532(4)
C6 H6 1.0000
C7 C8 1.391(4)
C7 C12 1.409(4)
C8 C9 1.390(4)
C8 Br1 1.912(3)
C9 C10 1.376(4)
C9 H9 0.9500
C10 C11 1.403(4)
C10 Br2 1.902(3)
C11 O1 1.365(3)
C11 C12 1.386(4)
C12 H12 0.9500
C13 O1 1.431(3)
C13 H13A 0.9800
C13 H13B 0.9800
C13 H13C 0.9800
C14 C15 1.271(5)
C14 H14 0.9500
C15 H15A 0.9500
C15 H15B 0.9500
C16 O2 1.204(3)
C16 O3 1.338(3)
C17 O3 1.452(3)
C17 H17A 0.9800
C17 H17B 0.9800
C17 H17C 0.9800

loop_
_geom_torsion_atom_site_label_1
_geom_torsion_atom_site_label_2
_geom_torsion_atom_site_label_3
_geom_torsion_atom_site_label_4
_geom_torsion
N1 C1 C2 C3 1.5(3)
C16 C1 C2 C3 -114.7(3)
C6 C1 C2 C3 121.9(2)
C1 C2 C3 C4 21.8(3)
C2 C3 C4 N1 -37.1(3)
N1 C1 C6 C14 170.4(2)
C16 C1 C6 C14 -71.9(3)
C2 C1 C6 C14 53.2(3)
N1 C1 C6 C7 40.7(3)
C16 C1 C6 C7 158.4(2)
C2 C1 C6 C7 -76.5(3)
C14 C6 C7 C8 110.9(3)
C1 C6 C7 C8 -120.3(3)
C14 C6 C7 C12 -68.9(3)
C1 C6 C7 C12 59.9(3)
C12 C7 C8 C9 -6.0(4)
C6 C7 C8 C9 174.2(2)
C12 C7 C8 Br1 171.82(19)
C6 C7 C8 Br1 -8.0(3)
C7 C8 C9 C10 2.5(4)
Br1 C8 C9 C10 -175.37(19)
C8 C9 C10 C11 2.5(4)
C8 C9 C10 Br2 -178.19(19)
C9 C10 C11 O1 177.0(2)
Br2 C10 C11 O1 -2.3(3)
C9 C10 C11 C12 -3.7(4)
Br2 C10 C11 C12 176.97(19)
O1 C11 C12 C7 179.3(2)
C10 C11 C12 C7 0.0(4)
C8 C7 C12 C11 4.7(4)
C6 C7 C12 C11 -175.5(2)
C7 C6 C14 C15 -23.1(5)
C1 C6 C14 C15 -152.7(3)
N1 C1 C16 O2 102.4(3)
C2 C1 C16 O2 -144.2(3)
C6 C1 C16 O2 -16.2(4)
N1 C1 C16 O3 -72.8(3)
C2 C1 C16 O3 40.5(3)
C6 C1 C16 O3 168.6(2)
C3 C4 N1 C5 172.3(3)
C3 C4 N1 C1 39.8(3)
C16 C1 N1 C5 -39.0(3)
C2 C1 N1 C5 -157.0(2)
C6 C1 N1 C5 78.3(3)
C16 C1 N1 C4 92.2(2)
C2 C1 N1 C4 -25.9(3)
C6 C1 N1 C4 -150.5(2)
C12 C11 O1 C13 9.0(4)
C10 C11 O1 C13 -171.7(2)
O2 C16 O3 C17 1.4(4)
C1 C16 O3 C17 176.7(2)
